data_4133197
loop_
_publ_author_name
'Hu, Anhua'
'Chen, Yilin'
'Guo, Jing-Jing'
'Yu, Na'
'An, Qing'
'Zuo, Zhiwei'

_publ_section_title
;
 Cerium-Catalyzed Formal Cycloaddition of Cycloalkanols with Alkenes
 through Dual Photoexcitation.
;
_journal_issue 42
_journal_name_full 'Journal of the American Chemical Society'
_journal_page_first 13580
_journal_page_last 13585
_journal_paper_doi 10.1021/jacs.8b08781
_journal_volume 140
_journal_year 2018
_chemical_formula_sum 'C17 H17 Cl O6'
_chemical_formula_weight 352.76
_space_group_crystal_system monoclinic
_space_group_IT_number 14
_space_group_name_Hall '-P 2ybc'
_space_group_name_H-M_alt 'P 1 21/c 1'
_atom_sites_solution_hydrogens mixed
_audit_creation_method SHELXL-2013
_cell_angle_alpha 90
_cell_angle_beta 91.027(3)
_cell_angle_gamma 90
_cell_formula_units_Z 4
_cell_length_a 11.0702(16)
_cell_length_b 9.1717(13)
_cell_length_c 16.694(2)
_cell_measurement_reflns_used 2827
_cell_measurement_temperature 293(2)
_cell_measurement_theta_max 48.261
_cell_measurement_theta_min 4.881
_cell_volume 1694.7(4)
_computing_cell_refinement 'Bruker SMART'
_computing_data_collection 'Bruker SMART'
_computing_data_reduction 'Bruker SHELXTL'
_computing_molecular_graphics 'Bruker SHELXTL'
_computing_publication_material 'Bruker SHELXTL'
_computing_structure_refinement 'SHELXL-2013 (Sheldrick, 2013)'
_computing_structure_solution 'Bruker SHELXTL'
_diffrn_ambient_temperature 293(2)
_diffrn_measured_fraction_theta_full 1.000
_diffrn_measured_fraction_theta_max 1.000
_diffrn_measurement_device_type 'CCD area detector'
_diffrn_measurement_method 'phi and omega scans'
_diffrn_radiation_type MoK\a
_diffrn_radiation_wavelength 0.71073
_diffrn_reflns_av_R_equivalents 0.0357
_diffrn_reflns_av_unetI/netI 0.0361
_diffrn_reflns_Laue_measured_fraction_full 1.000
_diffrn_reflns_Laue_measured_fraction_max 1.000
_diffrn_reflns_limit_h_max 13
_diffrn_reflns_limit_h_min -11
_diffrn_reflns_limit_k_max 11
_diffrn_reflns_limit_k_min -11
_diffrn_reflns_limit_l_max 20
_diffrn_reflns_limit_l_min -19
_diffrn_reflns_number 9436
_diffrn_reflns_point_group_measured_fraction_full 1.000
_diffrn_reflns_point_group_measured_fraction_max 1.000
_diffrn_reflns_theta_full 25.242
_diffrn_reflns_theta_max 25.494
_diffrn_reflns_theta_min 1.840
_exptl_absorpt_coefficient_mu 0.255
_exptl_absorpt_correction_T_max 0.7456
_exptl_absorpt_correction_T_min 0.6550
_exptl_absorpt_correction_type multi-scan
_exptl_absorpt_process_details sadabs
_exptl_crystal_colour colorless
_exptl_crystal_density_diffrn 1.383
_exptl_crystal_description prismatic
_exptl_crystal_F_000 736
_exptl_crystal_size_max 0.200
_exptl_crystal_size_mid 0.170
_exptl_crystal_size_min 0.130
_refine_diff_density_max 0.530
_refine_diff_density_min -0.414
_refine_diff_density_rms 0.044
_refine_ls_extinction_method none
_refine_ls_goodness_of_fit_ref 1.059
_refine_ls_hydrogen_treatment mixed
_refine_ls_matrix_type full
_refine_ls_number_parameters 243
_refine_ls_number_reflns 3148
_refine_ls_number_restraints 40
_refine_ls_restrained_S_all 1.073
_refine_ls_R_factor_all 0.0710
_refine_ls_R_factor_gt 0.0577
_refine_ls_shift/su_max 0.007
_refine_ls_shift/su_mean 0.000
_refine_ls_structure_factor_coef Fsqd
_refine_ls_weighting_details 'w=1/[\s^2^(Fo^2^)+(0.0677P)^2^+0.9223P] where P=(Fo^2^+2Fc^2^)/3'
_refine_ls_weighting_scheme calc
_refine_ls_wR_factor_gt 0.1494
_refine_ls_wR_factor_ref 0.1579
_reflns_Friedel_coverage 0.000
_reflns_number_gt 2467
_reflns_number_total 3148
_reflns_threshold_expression 'I > 2\s(I)'
_cod_data_source_file ja8b08781_si_002.cif
_cod_data_source_block cd17423
_cod_original_cell_volume 1694.8(4)
_cod_original_sg_symbol_H-M 'P 21/c'
_cod_database_code 4133197
_shelx_space_group_comment
; 
The symmetry employed for this shelxl refinement is uniquely defined 
by the following loop, which should always be used as a source of 
symmetry information in preference to the above space-group names. 
They are only intended as comments. 
;
_shelx_estimated_absorpt_t_min 0.951
_shelx_estimated_absorpt_t_max 0.968
_shelxl_version_number 2013-4

loop_
_space_group_symop_operation_xyz
'x, y, z'
'-x, y+1/2, -z+1/2'
'-x, -y, -z'
'x, -y-1/2, z-1/2'

loop_
_atom_site_label
_atom_site_type_symbol
_atom_site_fract_x
_atom_site_fract_y
_atom_site_fract_z
_atom_site_U_iso_or_equiv
_atom_site_adp_type
_atom_site_occupancy
_atom_site_site_symmetry_order
_atom_site_calc_flag
_atom_site_refinement_flags_posn
_atom_site_refinement_flags_adp
_atom_site_refinement_flags_occupancy
_atom_site_disorder_assembly
_atom_site_disorder_group
Cl1 Cl 0.60638(9) -0.43661(14) 0.08569(9) 0.1313(6) Uani 1 1 d . . . . .
O1 O 0.28337(19) 0.0055(2) -0.05007(12) 0.0678(6) Uani 1 1 d . . . . .
O2 O 0.12720(15) -0.05352(18) 0.02434(10) 0.0492(4) Uani 1 1 d . . . . .
O3 O 0.0895(2) 0.2830(2) 0.01113(14) 0.0777(7) Uani 1 1 d . . . . .
O4 O -0.03351(18) 0.2680(2) 0.11443(12) 0.0695(6) Uani 1 1 d . . . . .
O5 O 0.0897(2) 0.1170(3) 0.26195(13) 0.0789(6) Uani 1 1 d . . . . .
O6 O 0.20146(17) 0.2989(2) 0.21475(11) 0.0600(5) Uani 1 1 d . . . . .
C1 C 0.2313(2) 0.0195(3) 0.01100(16) 0.0478(6) Uani 1 1 d . . . . .
C2 C 0.2639(2) 0.1104(3) 0.08304(15) 0.0457(6) Uani 1 1 d . . . . .
C3 C 0.1411(2) 0.1252(3) 0.12208(14) 0.0453(6) Uani 1 1 d . . . . .
C4 C 0.0893(2) -0.0268(3) 0.10536(14) 0.0457(6) Uani 1 1 d . . . . .
H4 H 0.0009 -0.0224 0.1064 0.055 Uiso 1 1 calc R U . . .
C5 C 0.1333(2) -0.1501(3) 0.15930(17) 0.0542(6) Uani 1 1 d . . . . .
H5A H 0.1354 -0.1148 0.2141 0.065 Uiso 1 1 calc R U . . .
H5B H 0.0743 -0.2282 0.1564 0.065 Uiso 1 1 calc R U . . .
C6 C 0.2558(2) -0.2137(3) 0.14118(15) 0.0495(6) Uani 1 1 d . . . . .
C7 C 0.2635(3) -0.3638(3) 0.13710(19) 0.0656(8) Uani 1 1 d . . . . .
H7 H 0.1943 -0.4190 0.1453 0.079 Uiso 1 1 calc R U . . .
C8 C 0.3691(3) -0.4337(4) 0.1215(2) 0.0832(10) Uani 1 1 d . . . . .
H8 H 0.3724 -0.5350 0.1201 0.100 Uiso 1 1 calc R U . . .
C9 C 0.4695(3) -0.3524(4) 0.1081(2) 0.0774(9) Uani 1 1 d . . . . .
C10 C 0.4664(2) -0.2037(3) 0.11088(18) 0.0621(7) Uani 1 1 d . . . . .
H10 H 0.5360 -0.1503 0.1010 0.075 Uiso 1 1 calc R U . . .
C11 C 0.3601(2) -0.1321(3) 0.12833(16) 0.0511(6) Uani 1 1 d D . . . .
C12 C 0.3540(10) 0.0382(11) 0.1461(6) 0.0532(18) Uani 0.5 1 d D U P A 1
H12 H 0.3226 0.0529 0.2000 0.064 Uiso 0.5 1 calc R U P A 1
C13 C 0.4758(4) 0.1147(6) 0.1403(4) 0.0579(12) Uani 0.5 1 d D U P A 1
H13A H 0.5336 0.0671 0.1749 0.087 Uiso 0.5 1 calc R U P A 1
H13B H 0.4675 0.2147 0.1562 0.087 Uiso 0.5 1 calc R U P A 1
H13C H 0.5029 0.1106 0.0860 0.087 Uiso 0.5 1 calc R U P A 1
C12' C 0.3712(11) 0.0266(12) 0.1208(6) 0.0593(19) Uani 0.5 1 d D U P A 2
H12' H 0.4373 0.0407 0.0833 0.071 Uiso 0.5 1 calc R U P A 2
C13' C 0.4181(6) 0.0841(7) 0.1972(4) 0.0747(15) Uani 0.5 1 d D U P A 2
H13D H 0.3611 0.0651 0.2386 0.112 Uiso 0.5 1 calc R U P A 2
H13E H 0.4304 0.1874 0.1926 0.112 Uiso 0.5 1 calc R U P A 2
H13F H 0.4935 0.0376 0.2105 0.112 Uiso 0.5 1 calc R U P A 2
C14 C 0.0644(2) 0.2365(3) 0.07470(16) 0.0517(6) Uani 1 1 d . . . . .
C15 C -0.1191(3) 0.3675(4) 0.0770(2) 0.0926(12) Uani 1 1 d . . . . .
H15A H -0.0839 0.4629 0.0740 0.139 Uiso 1 1 calc R U . . .
H15B H -0.1910 0.3716 0.1082 0.139 Uiso 1 1 calc R U . . .
H15C H -0.1391 0.3338 0.0239 0.139 Uiso 1 1 calc R U . . .
C16 C 0.1404(2) 0.1749(3) 0.20832(16) 0.0521(6) Uani 1 1 d . . . . .
C17 C 0.2081(3) 0.3653(4) 0.29272(19) 0.0802(10) Uani 1 1 d . . . . .
H17A H 0.1423 0.4325 0.2983 0.120 Uiso 1 1 calc R U . . .
H17B H 0.2833 0.4165 0.2988 0.120 Uiso 1 1 calc R U . . .
H17C H 0.2031 0.2911 0.3331 0.120 Uiso 1 1 calc R U . . .
H2 H 0.293(2) 0.199(3) 0.0659(14) 0.046(7) Uiso 1 1 d . . . . .

loop_
_atom_site_aniso_label
_atom_site_aniso_U_11
_atom_site_aniso_U_22
_atom_site_aniso_U_33
_atom_site_aniso_U_23
_atom_site_aniso_U_13
_atom_site_aniso_U_12
Cl1 0.0732(6) 0.1086(9) 0.2121(15) -0.0527(9) 0.0014(7) 0.0428(6)
O1 0.0751(13) 0.0700(13) 0.0588(12) -0.0002(10) 0.0142(10) 0.0012(10)
O2 0.0472(9) 0.0454(9) 0.0547(10) -0.0024(8) -0.0039(7) -0.0012(8)
O3 0.0799(14) 0.0758(15) 0.0773(15) 0.0318(12) -0.0025(11) 0.0171(12)
O4 0.0660(12) 0.0756(14) 0.0665(12) -0.0091(10) -0.0081(10) 0.0314(11)
O5 0.1000(17) 0.0811(15) 0.0560(12) 0.0017(11) 0.0133(11) -0.0072(13)
O6 0.0634(11) 0.0602(12) 0.0564(11) -0.0146(9) -0.0043(8) 0.0008(9)
C1 0.0478(13) 0.0434(13) 0.0523(14) 0.0055(11) 0.0024(11) 0.0060(11)
C2 0.0441(13) 0.0364(12) 0.0566(14) 0.0068(11) -0.0037(10) -0.0029(11)
C3 0.0458(13) 0.0432(13) 0.0466(13) 0.0020(10) -0.0041(10) 0.0028(10)
C4 0.0368(12) 0.0459(14) 0.0543(14) 0.0027(11) 0.0000(10) 0.0006(10)
C5 0.0470(14) 0.0471(14) 0.0688(17) 0.0134(12) 0.0059(12) 0.0000(11)
C6 0.0498(14) 0.0445(14) 0.0541(14) 0.0098(11) -0.0027(11) 0.0043(11)
C7 0.0631(17) 0.0449(15) 0.088(2) 0.0091(14) -0.0047(15) 0.0012(13)
C8 0.081(2) 0.0480(17) 0.120(3) -0.0074(18) -0.010(2) 0.0139(17)
C9 0.0586(18) 0.071(2) 0.102(3) -0.0157(18) -0.0074(16) 0.0217(16)
C10 0.0462(15) 0.0656(18) 0.0743(19) 0.0041(14) -0.0050(13) 0.0095(13)
C11 0.0445(13) 0.0497(15) 0.0589(15) 0.0107(12) -0.0062(11) 0.0056(11)
C12 0.042(3) 0.046(2) 0.072(5) 0.002(3) -0.012(3) 0.001(2)
C13 0.039(2) 0.047(2) 0.087(4) -0.007(3) -0.009(2) 0.002(2)
C12' 0.046(3) 0.051(3) 0.080(5) 0.008(3) -0.014(3) -0.003(2)
C13' 0.065(3) 0.064(3) 0.094(4) -0.009(3) -0.026(3) 0.003(3)
C14 0.0573(15) 0.0405(13) 0.0570(16) -0.0006(12) -0.0100(12) 0.0070(12)
C15 0.091(2) 0.084(2) 0.102(3) -0.014(2) -0.025(2) 0.052(2)
C16 0.0510(14) 0.0536(15) 0.0515(15) 0.0001(12) -0.0027(11) 0.0088(12)
C17 0.082(2) 0.091(2) 0.068(2) -0.0313(17) -0.0041(16) -0.0012(19)

loop_
_atom_type_symbol
_atom_type_description
_atom_type_scat_dispersion_real
_atom_type_scat_dispersion_imag
_atom_type_scat_source
C C 0.0033 0.0016 'International Tables Vol C Tables 4.2.6.8 and 6.1.1.4'
H H 0.0000 0.0000 'International Tables Vol C Tables 4.2.6.8 and 6.1.1.4'
O O 0.0106 0.0060 'International Tables Vol C Tables 4.2.6.8 and 6.1.1.4'
Cl Cl 0.1484 0.1585 'International Tables Vol C Tables 4.2.6.8 and 6.1.1.4'

loop_
_geom_angle_atom_site_label_1
_geom_angle_atom_site_label_2
_geom_angle_atom_site_label_3
_geom_angle
C1 O2 C4 109.41(18)
C14 O4 C15 117.4(3)
C16 O6 C17 117.0(2)
O1 C1 O2 121.1(2)
O1 C1 C2 129.3(2)
O2 C1 C2 109.6(2)
C1 C2 C3 100.85(19)
C1 C2 C12' 102.9(4)
C3 C2 C12' 123.8(4)
C1 C2 C12 116.1(4)
C3 C2 C12 108.0(4)
C1 C2 H2 108.7(15)
C3 C2 H2 111.9(15)
C12' C2 H2 107.3(16)
C12 C2 H2 111.0(16)
C16 C3 C2 117.0(2)
C16 C3 C4 116.1(2)
C2 C3 C4 100.06(19)
C16 C3 C14 106.2(2)
C2 C3 C14 109.1(2)
C4 C3 C14 108.01(19)
O2 C4 C5 109.5(2)
O2 C4 C3 102.19(18)
C5 C4 C3 117.0(2)
O2 C4 H4 109.3
C5 C4 H4 109.3
C3 C4 H4 109.3
C6 C5 C4 116.6(2)
C6 C5 H5A 108.1
C4 C5 H5A 108.1
C6 C5 H5B 108.1
C4 C5 H5B 108.1
H5A C5 H5B 107.3
C7 C6 C11 118.4(2)
C7 C6 C5 116.8(2)
C11 C6 C5 124.8(2)
C8 C7 C6 122.2(3)
C8 C7 H7 118.9
C6 C7 H7 118.9
C9 C8 C7 118.6(3)
C9 C8 H8 120.7
C7 C8 H8 120.7
C8 C9 C10 121.4(3)
C8 C9 Cl1 120.5(3)
C10 C9 Cl1 118.1(3)
C9 C10 C11 120.2(3)
C9 C10 H10 119.9
C11 C10 H10 119.9
C10 C11 C6 119.1(2)
C10 C11 C12' 112.3(5)
C6 C11 C12' 128.1(5)
C10 C11 C12 123.0(4)
C6 C11 C12 117.4(4)
C13 C12 C2 108.2(7)
C13 C12 C11 113.6(7)
C2 C12 C11 108.4(6)
C13 C12 H12 108.9
C2 C12 H12 108.9
C11 C12 H12 108.9
C12 C13 H13A 109.5
C12 C13 H13B 109.5
H13A C13 H13B 109.5
C12 C13 H13C 109.5
H13A C13 H13C 109.5
H13B C13 H13C 109.5
C11 C12' C13' 108.2(8)
C11 C12' C2 117.7(7)
C13' C12' C2 115.8(7)
C11 C12' H12' 104.5
C13' C12' H12' 104.5
C2 C12' H12' 104.5
C12' C13' H13D 109.5
C12' C13' H13E 109.5
H13D C13' H13E 109.5
C12' C13' H13F 109.5
H13D C13' H13F 109.5
H13E C13' H13F 109.5
O3 C14 O4 125.8(2)
O3 C14 C3 124.4(2)
O4 C14 C3 109.8(2)
O4 C15 H15A 109.5
O4 C15 H15B 109.5
H15A C15 H15B 109.5
O4 C15 H15C 109.5
H15A C15 H15C 109.5
H15B C15 H15C 109.5
O5 C16 O6 124.6(3)
O5 C16 C3 126.4(3)
O6 C16 C3 108.9(2)
O6 C17 H17A 109.5
O6 C17 H17B 109.5
H17A C17 H17B 109.5
O6 C17 H17C 109.5
H17A C17 H17C 109.5
H17B C17 H17C 109.5

loop_
_geom_bond_atom_site_label_1
_geom_bond_atom_site_label_2
_geom_bond_distance
Cl1 C9 1.748(3)
O1 C1 1.187(3)
O2 C1 1.354(3)
O2 C4 1.444(3)
O3 C14 1.182(3)
O4 C14 1.313(3)
O4 C15 1.449(4)
O5 C16 1.190(3)
O6 C16 1.327(3)
O6 C17 1.438(3)
C1 C2 1.503(4)
C2 C3 1.524(3)
C2 C12' 1.541(13)
C2 C12 1.583(12)
C2 H2 0.92(3)
C3 C16 1.510(4)
C3 C4 1.531(3)
C3 C14 1.538(3)
C4 C5 1.521(3)
C4 H4 0.9800
C5 C6 1.511(3)
C5 H5A 0.9700
C5 H5B 0.9700
C6 C7 1.381(4)
C6 C11 1.396(3)
C7 C8 1.362(4)
C7 H7 0.9300
C8 C9 1.360(5)
C8 H8 0.9300
C9 C10 1.365(5)
C10 C11 1.383(4)
C10 H10 0.9300
C11 C12' 1.466(11)
C11 C12 1.591(10)
C12 C13 1.524(11)
C12 H12 0.9800
C13 H13A 0.9600
C13 H13B 0.9600
C13 H13C 0.9600
C12' C13' 1.467(11)
C12' H12' 0.9800
C13' H13D 0.9600
C13' H13E 0.9600
C13' H13F 0.9600
C15 H15A 0.9600
C15 H15B 0.9600
C15 H15C 0.9600
C17 H17A 0.9600
C17 H17B 0.9600
C17 H17C 0.9600

loop_
_geom_torsion_atom_site_label_1
_geom_torsion_atom_site_label_2
_geom_torsion_atom_site_label_3
_geom_torsion_atom_site_label_4
_geom_torsion
C4 O2 C1 O1 174.9(2)
C4 O2 C1 C2 -4.4(2)
O1 C1 C2 C3 158.8(3)
O2 C1 C2 C3 -22.1(2)
O1 C1 C2 C12' -72.5(5)
O2 C1 C2 C12' 106.6(4)
O1 C1 C2 C12 -84.8(5)
O2 C1 C2 C12 94.3(4)
C1 C2 C3 C16 163.7(2)
C12' C2 C3 C16 50.0(5)
C12 C2 C3 C16 41.5(4)
C1 C2 C3 C4 37.4(2)
C12' C2 C3 C4 -76.3(5)
C12 C2 C3 C4 -84.8(4)
C1 C2 C3 C14 -75.8(2)
C12' C2 C3 C14 170.5(5)
C12 C2 C3 C14 162.0(4)
C1 O2 C4 C5 -95.8(2)
C1 O2 C4 C3 28.9(2)
C16 C3 C4 O2 -167.69(19)
C2 C3 C4 O2 -40.8(2)
C14 C3 C4 O2 73.3(2)
C16 C3 C4 C5 -48.2(3)
C2 C3 C4 C5 78.7(2)
C14 C3 C4 C5 -167.2(2)
O2 C4 C5 C6 36.4(3)
C3 C4 C5 C6 -79.2(3)
C4 C5 C6 C7 -131.6(3)
C4 C5 C6 C11 48.3(4)
C11 C6 C7 C8 0.4(5)
C5 C6 C7 C8 -179.7(3)
C6 C7 C8 C9 -1.2(5)
C7 C8 C9 C10 0.7(6)
C7 C8 C9 Cl1 -178.6(3)
C8 C9 C10 C11 0.6(5)
Cl1 C9 C10 C11 180.0(2)
C9 C10 C11 C6 -1.5(4)
C9 C10 C11 C12' -174.3(5)
C9 C10 C11 C12 170.1(5)
C7 C6 C11 C10 1.0(4)
C5 C6 C11 C10 -178.9(3)
C7 C6 C11 C12' 172.6(5)
C5 C6 C11 C12' -7.3(6)
C7 C6 C11 C12 -171.1(5)
C5 C6 C11 C12 9.0(6)
C1 C2 C12 C13 108.3(5)
C3 C2 C12 C13 -139.4(5)
C12' C2 C12 C13 65(2)
C1 C2 C12 C11 -15.3(7)
C3 C2 C12 C11 97.0(5)
C12' C2 C12 C11 -59(2)
C10 C11 C12 C13 1.2(9)
C6 C11 C12 C13 172.9(5)
C12' C11 C12 C13 -55(2)
C10 C11 C12 C2 121.5(5)
C6 C11 C12 C2 -66.8(6)
C12' C11 C12 C2 65(3)
C10 C11 C12' C13' -86.5(7)
C6 C11 C12' C13' 101.4(8)
C12 C11 C12' C13' 45(2)
C10 C11 C12' C2 139.9(5)
C6 C11 C12' C2 -32.1(9)
C12 C11 C12' C2 -89(3)
C1 C2 C12' C11 -45.4(7)
C3 C2 C12' C11 67.3(8)
C12 C2 C12' C11 95(2)
C1 C2 C12' C13' -175.6(7)
C3 C2 C12' C13' -62.9(9)
C12 C2 C12' C13' -35.0(18)
C15 O4 C14 O3 0.6(4)
C15 O4 C14 C3 -177.6(3)
C16 C3 C14 O3 138.7(3)
C2 C3 C14 O3 11.8(4)
C4 C3 C14 O3 -96.1(3)
C16 C3 C14 O4 -43.0(3)
C2 C3 C14 O4 -169.9(2)
C4 C3 C14 O4 82.2(3)
C17 O6 C16 O5 1.4(4)
C17 O6 C16 C3 178.5(2)
C2 C3 C16 O5 -128.8(3)
C4 C3 C16 O5 -10.9(4)
C14 C3 C16 O5 109.2(3)
C2 C3 C16 O6 54.2(3)
C4 C3 C16 O6 172.1(2)
C14 C3 C16 O6 -67.9(2)
